data_2202993
loop_
_publ_author_name
'Khan, Muhammad S.'
'Male, Louise'
'Raithby, Paul R.'
'Teat, Simon J.'
'Bond, Andrew D.'

_publ_section_title
;
 3-(Trimethylsilylethynyl)carbazole
;
_journal_issue 9
_journal_name_full 'Acta Crystallographica Section E'
_journal_page_first o1342
_journal_page_last o1344
_journal_paper_doi 10.1107/S1600536803017963
_journal_volume 59
_journal_year 2003
_chemical_formula_iupac '[Si (C H3)3 (C14 H8 N)]'
_chemical_formula_moiety 'C17 H17 N Si'
_chemical_formula_sum 'C17 H17 N Si'
_chemical_formula_weight 263.41
_space_group_IT_number 14
_symmetry_cell_setting monoclinic
_symmetry_space_group_name_Hall '-P 2ybc'
_symmetry_space_group_name_H-M 'P 1 21/c 1'
_audit_creation_method 'WinGX routine CIF_UPDATE'
_cell_angle_alpha 90
_cell_angle_beta 98.394(2)
_cell_angle_gamma 90
_cell_formula_units_Z 12
_cell_length_a 33.402(3)
_cell_length_b 5.8135(4)
_cell_length_c 22.8511(17)
_cell_measurement_reflns_used 13603
_cell_measurement_temperature 150(2)
_cell_measurement_theta_max 29.07
_cell_measurement_theta_min 2.31
_cell_volume 4389.8(6)
_computing_cell_refinement 'SAINT (Bruker, 2000)'
_computing_data_collection 'SMART (Bruker, 1998)'
_computing_data_reduction SAINT
_computing_molecular_graphics 'ORTEP-3 for Windows (Farrugia, 1997)'
_computing_publication_material 'WinGX publication routines (Farrugia, 1999)'
_computing_structure_refinement 'SHELXL97 (Sheldrick, 1997)'
_computing_structure_solution 'SIR92 (Altomare et al, 1993)'
_diffrn_measured_fraction_theta_full 0.993
_diffrn_measured_fraction_theta_max 0.993
_diffrn_measurement_device_type 'Bruker AXS SMART 1K CCD diffractometer'
_diffrn_measurement_method '\w rotation with narrow frames'
_diffrn_radiation_type Synchrotron
_diffrn_radiation_wavelength 0.688
_diffrn_reflns_av_R_equivalents 0.0471
_diffrn_reflns_limit_h_max 40
_diffrn_reflns_limit_h_min -39
_diffrn_reflns_limit_k_max 6
_diffrn_reflns_limit_k_min -7
_diffrn_reflns_limit_l_max 27
_diffrn_reflns_limit_l_min -20
_diffrn_reflns_number 21435
_diffrn_reflns_theta_full 24.48
_diffrn_reflns_theta_max 24.48
_diffrn_reflns_theta_min 3.44
_diffrn_standards_number 0
_exptl_absorpt_coefficient_mu 0.146
_exptl_absorpt_correction_T_max 0.994
_exptl_absorpt_correction_T_min 0.971
_exptl_absorpt_correction_type multi-scan
_exptl_absorpt_process_details '(SADABS; Siemens, 1996)'
_exptl_crystal_colour white
_exptl_crystal_density_diffrn 1.196
_exptl_crystal_density_method 'not measured'
_exptl_crystal_description plate
_exptl_crystal_F_000 1680
_exptl_crystal_size_max 0.2
_exptl_crystal_size_mid 0.2
_exptl_crystal_size_min 0.04
_refine_diff_density_max 0.366
_refine_diff_density_min -0.421
_refine_ls_extinction_method none
_refine_ls_goodness_of_fit_ref 1.135
_refine_ls_hydrogen_treatment constr
_refine_ls_matrix_type full
_refine_ls_number_parameters 514
_refine_ls_number_reflns 7939
_refine_ls_number_restraints 0
_refine_ls_restrained_S_all 1.135
_refine_ls_R_factor_gt 0.0813
_refine_ls_shift/su_max 0.001
_refine_ls_structure_factor_coef Fsqd
_refine_ls_weighting_details 'calc w = 1/[\s^2^(Fo^2^)+(0.0602P)^2^+9.4726P] where P = (Fo^2^+2Fc^2^)/3'
_refine_ls_weighting_scheme calc
_refine_ls_wR_factor_ref 0.1866
_reflns_number_gt 5999
_reflns_number_total 7939
_reflns_threshold_expression I>2\s(I)
_cod_data_source_file ww6110.cif
_cod_data_source_block I
_cod_original_cell_volume 4389.7(6)
_cod_original_sg_symbol_H-M 'P 21/c'
_cod_database_code 2202993
_cod_database_fobs_code 2202993

loop_
_symmetry_equiv_pos_as_xyz
'x, y, z'
'-x, y+1/2, -z+1/2'
'-x, -y, -z'
'x, -y-1/2, z-1/2'

loop_
_atom_site_label
_atom_site_fract_x
_atom_site_fract_y
_atom_site_fract_z
_atom_site_U_iso_or_equiv
_atom_site_adp_type
_atom_site_calc_flag
_atom_site_refinement_flags
_atom_site_occupancy
_atom_site_disorder_assembly
_atom_site_disorder_group
_atom_site_type_symbol
C1 0.94927(13) -0.0968(8) 0.6145(2) 0.0374(11) Uani d . 1 . . C
H1A 0.924 -0.0131 0.6019 0.056 Uiso calc R 1 . . H
H1B 0.9469 -0.1848 0.6504 0.056 Uiso calc R 1 . . H
H1C 0.9545 -0.2022 0.5831 0.056 Uiso calc R 1 . . H
C2 0.99822(15) 0.2811(8) 0.5628(2) 0.0418(12) Uani d . 1 . . C
H2A 0.9737 0.3709 0.5502 0.063 Uiso calc R 1 . . H
H2B 1.003 0.1761 0.531 0.063 Uiso calc R 1 . . H
H2C 1.0213 0.3853 0.5719 0.063 Uiso calc R 1 . . H
C3 0.98149(13) 0.3125(8) 0.6897(2) 0.0340(10) Uani d . 1 . . C
H3A 0.9567 0.3998 0.6763 0.051 Uiso calc R 1 . . H
H3B 1.0043 0.419 0.699 0.051 Uiso calc R 1 . . H
H3C 0.978 0.2243 0.7252 0.051 Uiso calc R 1 . . H
C4 1.03774(11) -0.0556(7) 0.65314(18) 0.0272(9) Uani d . 1 . . C
C5 1.06694(11) -0.1755(7) 0.66811(18) 0.0239(8) Uani d . 1 . . C
C6 1.10161(11) -0.3241(7) 0.68605(17) 0.0227(8) Uani d . 1 . . C
C7 1.09550(12) -0.5361(7) 0.71416(17) 0.0240(8) Uani d . 1 . . C
H7 1.0691 -0.5754 0.7216 0.029 Uiso calc R 1 . . H
C8 1.12717(12) -0.6873(7) 0.73096(18) 0.0258(9) Uani d . 1 . . C
H8 1.1229 -0.8288 0.7499 0.031 Uiso calc R 1 . . H
C9 1.16529(11) -0.6252(6) 0.71922(17) 0.0212(8) Uani d . 1 . . C
C10 1.17245(11) -0.4130(6) 0.69193(16) 0.0187(8) Uani d . 1 . . C
C11 1.13991(11) -0.2628(6) 0.67515(17) 0.0200(8) Uani d . 1 . . C
H11 1.1441 -0.1205 0.6565 0.024 Uiso calc R 1 . . H
C12 1.23184(12) -0.6156(6) 0.71115(17) 0.0245(8) Uani d . 1 . . C
C13 1.27288(12) -0.6655(7) 0.71316(17) 0.0262(9) Uani d . 1 . . C
H13 1.2841 -0.8048 0.7301 0.031 Uiso calc R 1 . . H
C14 1.29661(12) -0.5056(8) 0.68979(19) 0.0320(10) Uani d . 1 . . C
H14 1.3245 -0.537 0.69 0.038 Uiso calc R 1 . . H
C15 1.28047(12) -0.2972(7) 0.66559(19) 0.0298(9) Uani d . 1 . . C
H15 1.2977 -0.1894 0.6504 0.036 Uiso calc R 1 . . H
C16 1.23991(11) -0.2479(7) 0.66376(17) 0.0238(8) Uani d . 1 . . C
H16 1.229 -0.1082 0.6467 0.029 Uiso calc R 1 . . H
C17 1.21512(11) -0.4058(6) 0.68726(16) 0.0208(8) Uani d . 1 . . C
C101 0.58960(14) 0.7704(8) 0.2666(2) 0.0417(12) Uani d . 1 . . C
H10A 0.5669 0.8638 0.2758 0.062 Uiso calc R 1 . . H
H10B 0.6101 0.8708 0.2535 0.062 Uiso calc R 1 . . H
H10C 0.6015 0.6862 0.3021 0.062 Uiso calc R 1 . . H
C102 0.53326(13) 0.3609(8) 0.2296(2) 0.0386(11) Uani d . 1 . . C
H10D 0.5098 0.4479 0.2387 0.058 Uiso calc R 1 . . H
H10E 0.5453 0.2758 0.2648 0.058 Uiso calc R 1 . . H
H10F 0.5246 0.2526 0.1974 0.058 Uiso calc R 1 . . H
C103 0.54720(15) 0.7168(10) 0.1393(3) 0.0539(14) Uani d . 1 . . C
H10G 0.5243 0.8079 0.1487 0.081 Uiso calc R 1 . . H
H10H 0.5376 0.6048 0.1084 0.081 Uiso calc R 1 . . H
H10I 0.5671 0.819 0.1252 0.081 Uiso calc R 1 . . H
C104 0.61408(12) 0.3909(7) 0.19062(19) 0.0289(9) Uani d . 1 . . C
C105 0.64175(12) 0.2721(7) 0.18010(19) 0.0273(9) Uani d . 1 . . C
C106 0.67299(11) 0.1251(6) 0.16391(17) 0.0222(8) Uani d . 1 . . C
C107 0.66163(11) -0.0945(7) 0.13963(18) 0.0248(9) Uani d . 1 . . C
H107 0.6341 -0.1411 0.1366 0.03 Uiso calc R 1 . . H
C108 0.68905(11) -0.2407(7) 0.12054(18) 0.0245(9) Uani d . 1 . . C
H108 0.6809 -0.3861 0.104 0.029 Uiso calc R 1 . . H
C109 0.72895(11) -0.1712(6) 0.12597(16) 0.0195(8) Uani d . 1 . . C
C110 0.74177(11) 0.0455(6) 0.15089(16) 0.0186(8) Uani d . 1 . . C
C111 0.71361(11) 0.1916(6) 0.17104(16) 0.0196(8) Uani d . 1 . . C
H111 0.7219 0.334 0.1893 0.024 Uiso calc R 1 . . H
C112 0.79577(11) -0.1404(6) 0.11935(16) 0.0191(8) Uani d . 1 . . C
C113 0.83489(11) -0.1776(7) 0.10763(17) 0.0233(8) Uani d . 1 . . C
H113 0.8421 -0.3151 0.0893 0.028 Uiso calc R 1 . . H
C114 0.86314(11) -0.0036(7) 0.12399(17) 0.0248(9) Uani d . 1 . . C
H114 0.8901 -0.0222 0.116 0.03 Uiso calc R 1 . . H
C115 0.85278(11) 0.1970(7) 0.15186(18) 0.0246(9) Uani d . 1 . . C
H115 0.8729 0.3102 0.1633 0.03 Uiso calc R 1 . . H
C116 0.81385(11) 0.2334(6) 0.16300(17) 0.0215(8) Uani d . 1 . . C
H116 0.807 0.3715 0.1814 0.026 Uiso calc R 1 . . H
C117 0.78442(10) 0.0637(6) 0.14678(16) 0.0180(8) Uani d . 1 . . C
C201 0.58367(16) 0.2827(10) 0.5181(2) 0.0547(14) Uani d . 1 . . C
H20A 0.5587 0.192 0.5131 0.082 Uiso calc R 1 . . H
H20B 0.5829 0.3963 0.5496 0.082 Uiso calc R 1 . . H
H20C 0.6069 0.1804 0.5287 0.082 Uiso calc R 1 . . H
C202 0.54518(15) 0.6333(9) 0.4287(3) 0.0684(19) Uani d . 1 . . C
H20D 0.5198 0.5459 0.4243 0.103 Uiso calc R 1 . . H
H20E 0.5476 0.7125 0.3915 0.103 Uiso calc R 1 . . H
H20F 0.5452 0.7468 0.4604 0.103 Uiso calc R 1 . . H
C203 0.59114(18) 0.2198(9) 0.3883(2) 0.0533(14) Uani d . 1 . . C
H20G 0.5665 0.1257 0.3833 0.08 Uiso calc R 1 . . H
H20H 0.6148 0.1209 0.3991 0.08 Uiso calc R 1 . . H
H20I 0.5934 0.2994 0.3511 0.08 Uiso calc R 1 . . H
C204 0.63507(13) 0.6057(8) 0.4551(2) 0.0368(11) Uani d . 1 . . C
C205 0.66520(12) 0.7223(7) 0.45955(19) 0.0293(9) Uani d . 1 . . C
C206 0.70077(12) 0.8676(7) 0.46843(18) 0.0260(9) Uani d . 1 . . C
C207 0.69732(12) 1.0870(7) 0.49484(17) 0.0257(9) Uani d . 1 . . C
H207 0.6717 1.1359 0.5037 0.031 Uiso calc R 1 . . H
C208 0.73045(12) 1.2305(7) 0.50781(18) 0.0250(9) Uani d . 1 . . C
H208 0.7281 1.3763 0.5258 0.03 Uiso calc R 1 . . H
C209 0.76714(11) 1.1539(6) 0.49368(16) 0.0216(8) Uani d . 1 . . C
C210 0.77150(11) 0.9360(6) 0.46671(17) 0.0226(8) Uani d . 1 . . C
C211 0.73748(12) 0.7961(7) 0.45339(17) 0.0240(8) Uani d . 1 . . C
H211 0.7395 0.6526 0.4341 0.029 Uiso calc R 1 . . H
C212 0.83313(12) 1.1194(6) 0.48325(17) 0.0233(8) Uani d . 1 . . C
C213 0.87428(12) 1.1524(7) 0.48430(18) 0.0292(9) Uani d . 1 . . C
H213 0.8872 1.2883 0.5007 0.035 Uiso calc R 1 . . H
C214 0.89606(12) 0.9817(7) 0.46078(18) 0.0298(9) Uani d . 1 . . C
H214 0.9243 1.0015 0.4608 0.036 Uiso calc R 1 . . H
C215 0.87720(13) 0.7799(7) 0.43692(18) 0.0294(9) Uani d . 1 . . C
H215 0.8929 0.6649 0.4213 0.035 Uiso calc R 1 . . H
C216 0.83621(12) 0.7464(7) 0.43579(17) 0.0253(9) Uani d . 1 . . C
H216 0.8235 0.6102 0.4192 0.03 Uiso calc R 1 . . H
C217 0.81374(11) 0.9154(6) 0.45937(16) 0.0221(8) Uani d . 1 . . C
Si1 0.99182(3) 0.11166(19) 0.63010(5) 0.0244(3) Uani d . 1 . . Si
Si11 0.57117(3) 0.56253(19) 0.20686(6) 0.0286(3) Uani d . 1 . . Si
Si21 0.58857(4) 0.4339(2) 0.44733(6) 0.0364(3) Uani d . 1 . . Si
N1 1.20135(10) -0.7431(5) 0.73063(15) 0.0254(7) Uani d . 1 . . N
H1 1.2045 -0.8789 0.7477 0.03 Uiso calc R 1 . . H
N101 0.76177(9) -0.2807(5) 0.10800(14) 0.0225(7) Uani d . 1 . . N
H101 0.7613 -0.4182 0.0918 0.027 Uiso calc R 1 . . H
N201 0.80458(10) 1.2608(5) 0.50257(15) 0.0250(7) Uani d . 1 . . N
H201 0.8094 1.3982 0.5182 0.03 Uiso calc R 1 . . H

loop_
_atom_site_aniso_label
_atom_site_aniso_U_11
_atom_site_aniso_U_22
_atom_site_aniso_U_33
_atom_site_aniso_U_12
_atom_site_aniso_U_13
_atom_site_aniso_U_23
C1 0.034(2) 0.028(2) 0.049(3) -0.0016(19) -0.001(2) 0.001(2)
C2 0.053(3) 0.035(3) 0.040(3) 0.007(2) 0.013(2) 0.014(2)
C3 0.031(2) 0.027(2) 0.044(3) 0.0061(18) 0.0067(19) -0.002(2)
C4 0.025(2) 0.027(2) 0.032(2) 0.0007(17) 0.0085(17) -0.0009(18)
C5 0.025(2) 0.020(2) 0.027(2) -0.0015(16) 0.0061(16) -0.0011(17)
C6 0.026(2) 0.0167(19) 0.026(2) 0.0021(15) 0.0026(16) -0.0049(16)
C7 0.027(2) 0.020(2) 0.025(2) -0.0040(16) 0.0037(16) -0.0009(17)
C8 0.039(2) 0.0130(19) 0.026(2) -0.0009(16) 0.0064(17) 0.0023(17)
C9 0.028(2) 0.0133(19) 0.022(2) -0.0003(15) 0.0010(15) -0.0017(16)
C10 0.0260(19) 0.0124(18) 0.0167(18) -0.0008(15) -0.0001(14) -0.0008(15)
C11 0.029(2) 0.0094(18) 0.022(2) 0.0009(15) 0.0022(15) 0.0010(15)
C12 0.036(2) 0.0141(19) 0.022(2) 0.0001(16) -0.0010(16) 0.0000(16)
C13 0.030(2) 0.020(2) 0.025(2) 0.0070(16) -0.0064(16) -0.0008(17)
C14 0.028(2) 0.033(2) 0.033(2) 0.0041(18) -0.0022(17) -0.004(2)
C15 0.033(2) 0.028(2) 0.029(2) -0.0033(18) 0.0073(18) -0.0013(19)
C16 0.028(2) 0.018(2) 0.024(2) -0.0002(16) -0.0012(16) 0.0001(16)
C17 0.0273(19) 0.0138(18) 0.0203(19) 0.0019(15) 0.0000(15) 0.0003(15)
C101 0.045(3) 0.025(2) 0.057(3) 0.004(2) 0.016(2) -0.008(2)
C102 0.032(2) 0.025(2) 0.059(3) 0.0000(19) 0.011(2) -0.001(2)
C103 0.036(3) 0.059(4) 0.065(4) 0.010(2) 0.003(2) 0.019(3)
C104 0.028(2) 0.021(2) 0.038(2) 0.0022(17) 0.0058(17) 0.0019(19)
C105 0.030(2) 0.022(2) 0.031(2) -0.0023(17) 0.0060(17) 0.0021(18)
C106 0.0256(19) 0.0131(18) 0.029(2) 0.0041(15) 0.0083(16) 0.0035(16)
C107 0.025(2) 0.019(2) 0.030(2) -0.0029(16) 0.0051(16) 0.0034(17)
C108 0.029(2) 0.0158(19) 0.028(2) -0.0017(16) -0.0001(16) 0.0006(16)
C109 0.0235(19) 0.0141(18) 0.0205(19) 0.0028(14) 0.0016(15) 0.0027(15)
C110 0.0275(19) 0.0114(18) 0.0169(18) 0.0019(14) 0.0034(15) 0.0033(15)
C111 0.0264(19) 0.0115(18) 0.0211(19) 0.0023(14) 0.0042(15) 0.0009(15)
C112 0.0244(19) 0.0162(19) 0.0161(18) 0.0006(15) 0.0006(14) 0.0034(15)
C113 0.030(2) 0.020(2) 0.020(2) 0.0081(16) 0.0021(16) 0.0029(16)
C114 0.0209(19) 0.026(2) 0.027(2) 0.0050(16) 0.0018(16) 0.0059(17)
C115 0.025(2) 0.019(2) 0.029(2) -0.0012(16) -0.0009(16) 0.0039(17)
C116 0.028(2) 0.0103(18) 0.025(2) 0.0003(15) -0.0013(16) -0.0009(16)
C117 0.0230(18) 0.0121(18) 0.0186(18) 0.0017(14) 0.0015(14) 0.0014(15)
C201 0.050(3) 0.064(4) 0.050(3) -0.018(3) 0.007(2) -0.001(3)
C202 0.034(3) 0.036(3) 0.129(6) -0.006(2) -0.009(3) 0.001(3)
C203 0.077(4) 0.032(3) 0.046(3) -0.012(3) -0.008(3) -0.004(2)
C204 0.035(2) 0.026(2) 0.048(3) -0.0018(19) 0.002(2) 0.001(2)
C205 0.029(2) 0.024(2) 0.034(2) 0.0012(17) -0.0010(17) -0.0020(19)
C206 0.029(2) 0.018(2) 0.029(2) -0.0042(16) -0.0015(16) 0.0019(17)
C207 0.032(2) 0.019(2) 0.026(2) 0.0050(16) 0.0034(16) 0.0049(17)
C208 0.034(2) 0.0133(19) 0.027(2) 0.0011(16) 0.0033(17) -0.0001(16)
C209 0.032(2) 0.0139(19) 0.0184(19) -0.0018(15) 0.0017(15) 0.0044(15)
C210 0.031(2) 0.0143(19) 0.022(2) 0.0000(15) 0.0008(16) 0.0034(16)
C211 0.031(2) 0.0159(19) 0.024(2) -0.0032(16) 0.0009(16) 0.0011(16)
C212 0.034(2) 0.0147(19) 0.022(2) -0.0016(16) 0.0050(16) 0.0026(16)
C213 0.033(2) 0.027(2) 0.026(2) -0.0053(18) 0.0009(17) -0.0016(18)
C214 0.031(2) 0.033(2) 0.026(2) -0.0004(18) 0.0048(17) 0.0043(19)
C215 0.037(2) 0.027(2) 0.025(2) 0.0062(18) 0.0051(17) 0.0002(18)
C216 0.042(2) 0.015(2) 0.017(2) 0.0011(17) 0.0025(17) 0.0003(16)
C217 0.033(2) 0.0145(19) 0.0191(19) -0.0046(16) 0.0044(15) 0.0019(16)
Si1 0.0243(5) 0.0179(6) 0.0309(6) 0.0011(4) 0.0033(4) 0.0016(5)
Si11 0.0237(6) 0.0197(6) 0.0434(7) 0.0044(4) 0.0082(5) 0.0030(5)
Si21 0.0343(7) 0.0235(6) 0.0483(8) -0.0081(5) -0.0044(5) -0.0024(6)
N1 0.0315(18) 0.0135(16) 0.0304(19) 0.0026(13) 0.0016(14) 0.0053(14)
N101 0.0281(17) 0.0116(16) 0.0280(18) 0.0016(13) 0.0052(14) -0.0023(14)
N201 0.0326(18) 0.0132(16) 0.0293(19) -0.0041(13) 0.0051(14) -0.0060(14)

loop_
_atom_type_symbol
_atom_type_description
_atom_type_scat_dispersion_real
_atom_type_scat_dispersion_imag
_atom_type_scat_source
C C 0.0033 0.0016 'International Tables Vol C Tables 4.2.6.8 and 6.1.1.4'
H H 0 0 'International Tables Vol C Tables 4.2.6.8 and 6.1.1.4'
Si Si 0.0817 0.0704 'International Tables Vol C Tables 4.2.6.8 and 6.1.1.4'
N N 0.0061 0.0033 'International Tables Vol C Tables 4.2.6.8 and 6.1.1.4'

loop_
_geom_angle_atom_site_label_1
_geom_angle_atom_site_label_2
_geom_angle_atom_site_label_3
_geom_angle
_geom_angle_publ_flag
Si1 C1 H1A 109.5 no
Si1 C1 H1B 109.5 no
H1A C1 H1B 109.5 no
Si1 C1 H1C 109.5 no
H1A C1 H1C 109.5 no
H1B C1 H1C 109.5 no
Si1 C2 H2A 109.5 no
Si1 C2 H2B 109.5 no
H2A C2 H2B 109.5 no
Si1 C2 H2C 109.5 no
H2A C2 H2C 109.5 no
H2B C2 H2C 109.5 no
Si1 C3 H3A 109.5 no
Si1 C3 H3B 109.5 no
H3A C3 H3B 109.5 no
Si1 C3 H3C 109.5 no
H3A C3 H3C 109.5 no
H3B C3 H3C 109.5 no
C5 C4 Si1 176.8(4) yes
C4 C5 C6 178.9(4) yes
C11 C6 C7 120.2(3) no
C11 C6 C5 121.0(4) no
C7 C6 C5 118.8(3) no
C8 C7 C6 121.5(4) no
C8 C7 H7 119.3 no
C6 C7 H7 119.3 no
C7 C8 C9 117.8(4) no
C7 C8 H8 121.1 no
C9 C8 H8 121.1 no
N1 C9 C8 129.5(4) no
N1 C9 C10 108.5(3) yes
C8 C9 C10 122.0(3) no
C11 C10 C9 119.2(3) no
C11 C10 C17 134.0(3) no
C9 C10 C17 106.8(3) yes
C6 C11 C10 119.3(3) no
C6 C11 H11 120.3 no
C10 C11 H11 120.3 no
N1 C12 C13 130.1(4) no
N1 C12 C17 108.5(3) yes
C13 C12 C17 121.4(4) no
C14 C13 C12 117.7(4) no
C14 C13 H13 121.2 no
C12 C13 H13 121.2 no
C13 C14 C15 121.6(4) no
C13 C14 H14 119.2 no
C15 C14 H14 119.2 no
C16 C15 C14 120.6(4) no
C16 C15 H15 119.7 no
C14 C15 H15 119.7 no
C15 C16 C17 119.1(4) no
C15 C16 H16 120.4 no
C17 C16 H16 120.4 no
C16 C17 C12 119.5(3) no
C16 C17 C10 134.0(3) no
C12 C17 C10 106.5(3) yes
Si11 C101 H10A 109.5 no
Si11 C101 H10B 109.5 no
H10A C101 H10B 109.5 no
Si11 C101 H10C 109.5 no
H10A C101 H10C 109.5 no
H10B C101 H10C 109.5 no
Si11 C102 H10D 109.5 no
Si11 C102 H10E 109.5 no
H10D C102 H10E 109.5 no
Si11 C102 H10F 109.5 no
H10D C102 H10F 109.5 no
H10E C102 H10F 109.5 no
Si11 C103 H10G 109.5 no
Si11 C103 H10H 109.5 no
H10G C103 H10H 109.5 no
Si11 C103 H10I 109.5 no
H10G C103 H10I 109.5 no
H10H C103 H10I 109.5 no
C105 C104 Si11 178.1(4) yes
C104 C105 C106 176.0(5) yes
C111 C106 C107 119.6(3) no
C111 C106 C105 122.3(3) no
C107 C106 C105 118.2(3) no
C108 C107 C106 122.0(4) no
C108 C107 H107 119 no
C106 C107 H107 119 no
C107 C108 C109 118.2(4) no
C107 C108 H108 120.9 no
C109 C108 H108 120.9 no
N101 C109 C108 129.5(4) no
N101 C109 C110 108.8(3) yes
C108 C109 C110 121.7(3) no
C111 C110 C109 119.6(3) no
C111 C110 C117 134.1(3) no
C109 C110 C117 106.3(3) yes
C110 C111 C106 118.9(3) no
C110 C111 H111 120.5 no
C106 C111 H111 120.5 no
C113 C112 N101 129.7(3) no
C113 C112 C117 122.3(3) no
N101 C112 C117 108.0(3) yes
C112 C113 C114 117.0(4) no
C112 C113 H113 121.5 no
C114 C113 H113 121.5 no
C115 C114 C113 121.6(4) no
C115 C114 H114 119.2 no
C113 C114 H114 119.2 no
C116 C115 C114 121.1(4) no
C116 C115 H115 119.5 no
C114 C115 H115 119.5 no
C115 C116 C117 119.1(3) no
C115 C116 H116 120.4 no
C117 C116 H116 120.4 no
C116 C117 C112 118.8(3) no
C116 C117 C110 133.9(3) no
C112 C117 C110 107.3(3) yes
Si21 C201 H20A 109.5 no
Si21 C201 H20B 109.5 no
H20A C201 H20B 109.5 no
Si21 C201 H20C 109.5 no
H20A C201 H20C 109.5 no
H20B C201 H20C 109.5 no
Si21 C202 H20D 109.5 no
Si21 C202 H20E 109.5 no
H20D C202 H20E 109.5 no
Si21 C202 H20F 109.5 no
H20D C202 H20F 109.5 no
H20E C202 H20F 109.5 no
Si21 C203 H20G 109.5 no
Si21 C203 H20H 109.5 no
H20G C203 H20H 109.5 no
Si21 C203 H20I 109.5 no
H20G C203 H20I 109.5 no
H20H C203 H20I 109.5 no
C205 C204 Si21 178.7(4) yes
C204 C205 C206 176.4(5) yes
C211 C206 C207 120.3(4) no
C211 C206 C205 121.9(4) no
C207 C206 C205 117.8(4) no
C208 C207 C206 121.3(4) no
C208 C207 H207 119.3 no
C206 C207 H207 119.3 no
C207 C208 C209 117.6(4) no
C207 C208 H208 121.2 no
C209 C208 H208 121.2 no
N201 C209 C208 129.2(4) no
N201 C209 C210 108.4(3) yes
C208 C209 C210 122.4(3) no
C211 C210 C209 118.8(4) no
C211 C210 C217 134.6(4) no
C209 C210 C217 106.6(3) yes
C206 C211 C210 119.6(4) no
C206 C211 H211 120.2 no
C210 C211 H211 120.2 no
N201 C212 C213 130.0(4) no
N201 C212 C217 108.8(3) yes
C213 C212 C217 121.2(4) no
C212 C213 C214 118.0(4) no
C212 C213 H213 121 no
C214 C213 H213 121 no
C213 C214 C215 121.2(4) no
C213 C214 H214 119.4 no
C215 C214 H214 119.4 no
C216 C215 C214 120.9(4) no
C216 C215 H215 119.6 no
C214 C215 H215 119.6 no
C215 C216 C217 118.9(4) no
C215 C216 H216 120.6 no
C217 C216 H216 120.6 no
C216 C217 C212 119.8(4) no
C216 C217 C210 133.8(4) no
C212 C217 C210 106.4(3) yes
C4 Si1 C1 107.1(2) yes
C4 Si1 C3 111.1(2) yes
C1 Si1 C3 109.2(2) yes
C4 Si1 C2 109.0(2) yes
C1 Si1 C2 111.3(2) yes
C3 Si1 C2 109.1(2) yes
C104 Si11 C102 107.44(19) yes
C104 Si11 C101 108.6(2) yes
C102 Si11 C101 111.8(2) yes
C104 Si11 C103 110.5(2) yes
C102 Si11 C103 108.0(2) yes
C101 Si11 C103 110.6(3) yes
C204 Si21 C203 108.0(2) yes
C204 Si21 C202 107.7(2) yes
C203 Si21 C202 111.8(3) yes
C204 Si21 C201 110.7(2) yes
C203 Si21 C201 109.6(3) yes
C202 Si21 C201 109.2(3) yes
C9 N1 C12 109.7(3) yes
C9 N1 H1 125.2 no
C12 N1 H1 125.2 no
C109 N101 C112 109.6(3) yes
C109 N101 H101 125.2 no
C112 N101 H101 125.2 no
C212 N201 C209 109.7(3) yes
C212 N201 H201 125.2 no
C209 N201 H201 125.2 no

loop_
_geom_bond_atom_site_label_1
_geom_bond_atom_site_label_2
_geom_bond_site_symmetry_2
_geom_bond_distance
_geom_bond_publ_flag
C1 Si1 . 1.862(4) yes
C1 H1A . 0.98 no
C1 H1B . 0.98 no
C1 H1C . 0.98 no
C2 Si1 . 1.864(5) yes
C2 H2A . 0.98 no
C2 H2B . 0.98 no
C2 H2C . 0.98 no
C3 Si1 . 1.864(4) yes
C3 H3A . 0.98 no
C3 H3B . 0.98 no
C3 H3C . 0.98 no
C4 C5 . 1.207(5) yes
C4 Si1 . 1.827(4) yes
C5 C6 . 1.455(5) yes
C6 C11 . 1.385(5) no
C6 C7 . 1.418(5) no
C7 C8 . 1.386(5) no
C7 H7 . 0.95 no
C8 C9 . 1.387(5) no
C8 H8 . 0.95 no
C9 N1 . 1.377(5) yes
C9 C10 . 1.418(5) yes
C10 C11 . 1.403(5) no
C10 C17 . 1.445(5) yes
C11 H11 . 0.95 no
C12 N1 . 1.385(5) yes
C12 C13 . 1.395(5) no
C12 C17 . 1.417(5) yes
C13 C14 . 1.379(6) no
C13 H13 . 0.95 no
C14 C15 . 1.406(6) no
C14 H14 . 0.95 no
C15 C16 . 1.379(6) no
C15 H15 . 0.95 no
C16 C17 . 1.395(5) no
C16 H16 . 0.95 no
C101 Si11 . 1.860(5) yes
C101 H10A . 0.98 no
C101 H10B . 0.98 no
C101 H10C . 0.98 no
C102 Si11 . 1.855(4) yes
C102 H10D . 0.98 no
C102 H10E . 0.98 no
C102 H10F . 0.98 no
C103 Si11 . 1.862(5) yes
C103 H10G . 0.98 no
C103 H10H . 0.98 no
C103 H10I . 0.98 no
C104 C105 . 1.206(6) yes
C104 Si11 . 1.828(4) yes
C105 C106 . 1.438(5) yes
C106 C111 . 1.397(5) no
C106 C107 . 1.421(5) no
C107 C108 . 1.367(5) no
C107 H107 . 0.95 no
C108 C109 . 1.381(5) no
C108 H108 . 0.95 no
C109 N101 . 1.381(5) yes
C109 C110 . 1.423(5) yes
C110 C111 . 1.394(5) no
C110 C117 . 1.445(5) yes
C111 H111 . 0.95 no
C112 C113 . 1.389(5) no
C112 N101 . 1.391(5) yes
C112 C117 . 1.419(5) yes
C113 C114 . 1.396(6) no
C113 H113 . 0.95 no
C114 C115 . 1.396(6) no
C114 H114 . 0.95 no
C115 C116 . 1.377(5) no
C115 H115 . 0.95 no
C116 C117 . 1.404(5) no
C116 H116 . 0.95 no
C201 Si21 . 1.869(6) yes
C201 H20A . 0.98 no
C201 H20B . 0.98 no
C201 H20C . 0.98 no
C202 Si21 . 1.856(5) yes
C202 H20D . 0.98 no
C202 H20E . 0.98 no
C202 H20F . 0.98 no
C203 Si21 . 1.847(5) yes
C203 H20G . 0.98 no
C203 H20H . 0.98 no
C203 H20I . 0.98 no
C204 C205 . 1.205(6) yes
C204 Si21 . 1.833(4) yes
C205 C206 . 1.448(5) yes
C206 C211 . 1.385(6) no
C206 C207 . 1.423(6) no
C207 C208 . 1.383(5) no
C207 H207 . 0.95 no
C208 C209 . 1.386(5) no
C208 H208 . 0.95 no
C209 N201 . 1.385(5) yes
C209 C210 . 1.426(5) yes
C210 C211 . 1.394(5) no
C210 C217 . 1.450(5) yes
C211 H211 . 0.95 no
C212 N201 . 1.379(5) yes
C212 C213 . 1.385(5) no
C212 C217 . 1.422(5) yes
C213 C214 . 1.385(6) no
C213 H213 . 0.95 no
C214 C215 . 1.403(6) no
C214 H214 . 0.95 no
C215 C216 . 1.380(6) no
C215 H215 . 0.95 no
C216 C217 . 1.392(5) no
C216 H216 . 0.95 no
N1 H1 . 0.88 no
N101 H101 . 0.88 no
N201 H201 . 0.88 no

loop_
_geom_torsion_atom_site_label_1
_geom_torsion_atom_site_label_2
_geom_torsion_atom_site_label_3
_geom_torsion_atom_site_label_4
_geom_torsion
_geom_torsion_publ_flag
Si1 C4 C5 C6 0E1(3) no
C4 C5 C6 C11 15E1(2) no
C4 C5 C6 C7 -3E1(2) no
C11 C6 C7 C8 -0.5(6) no
C5 C6 C7 C8 178.4(4) yes
C6 C7 C8 C9 -0.2(6) no
C7 C8 C9 N1 -179.3(4) no
C7 C8 C9 C10 1.1(6) no
N1 C9 C10 C11 179.1(3) no
C8 C9 C10 C11 -1.3(5) no
N1 C9 C10 C17 -0.2(4) yes
C8 C9 C10 C17 179.4(3) no
C7 C6 C11 C10 0.3(6) no
C5 C6 C11 C10 -178.6(3) no
C9 C10 C11 C6 0.5(5) no
C17 C10 C11 C6 179.6(4) no
N1 C12 C13 C14 179.6(4) no
C17 C12 C13 C14 -1.5(6) no
C12 C13 C14 C15 1.1(6) no
C13 C14 C15 C16 -1.0(6) no
C14 C15 C16 C17 1.2(6) no
C15 C16 C17 C12 -1.6(6) no
C15 C16 C17 C10 -178.7(4) no
N1 C12 C17 C16 -179.1(3) no
C13 C12 C17 C16 1.8(6) no
N1 C12 C17 C10 -1.2(4) yes
C13 C12 C17 C10 179.6(3) no
C11 C10 C17 C16 -0.8(7) no
C9 C10 C17 C16 178.3(4) no
C11 C10 C17 C12 -178.3(4) no
C9 C10 C17 C12 0.9(4) yes
Si11 C104 C105 C106 65(16) no
C104 C105 C106 C111 140(6) no
C104 C105 C106 C107 -39(6) no
C111 C106 C107 C108 -2.8(6) no
C105 C106 C107 C108 176.9(4) yes
C106 C107 C108 C109 0.8(6) no
C107 C108 C109 N101 -176.9(4) no
C107 C108 C109 C110 0.3(6) no
N101 C109 C110 C111 178.4(3) no
C108 C109 C110 C111 0.7(5) no
N101 C109 C110 C117 0.4(4) yes
C108 C109 C110 C117 -177.3(3) no
C109 C110 C111 C106 -2.7(5) no
C117 C110 C111 C106 174.6(4) no
C107 C106 C111 C110 3.7(5) no
C105 C106 C111 C110 -176.0(4) no
N101 C112 C113 C114 179.8(4) no
C117 C112 C113 C114 -0.1(5) no
C112 C113 C114 C115 1.1(5) no
C113 C114 C115 C116 -1.6(6) no
C114 C115 C116 C117 1.0(6) no
C115 C116 C117 C112 0.0(5) no
C115 C116 C117 C110 -179.1(4) no
C113 C112 C117 C116 -0.4(5) no
N101 C112 C117 C116 179.6(3) no
C113 C112 C117 C110 178.9(3) no
N101 C112 C117 C110 -1.1(4) yes
C111 C110 C117 C116 2.0(7) no
C109 C110 C117 C116 179.5(4) no
C111 C110 C117 C112 -177.2(4) no
C109 C110 C117 C112 0.4(4) yes
Si21 C204 C205 C206 9E1(2) no
C204 C205 C206 C211 141(7) no
C204 C205 C206 C207 -37(8) no
C211 C206 C207 C208 -2.1(6) no
C205 C206 C207 C208 176.3(4) yes
C206 C207 C208 C209 0.6(6) no
C207 C208 C209 N201 -179.0(4) no
C207 C208 C209 C210 0.0(6) no
N201 C209 C210 C211 -179.9(3) no
C208 C209 C210 C211 0.8(6) no
N201 C209 C210 C217 -0.2(4) yes
C208 C209 C210 C217 -179.4(3) no
C207 C206 C211 C210 2.9(6) no
C205 C206 C211 C210 -175.4(4) no
C209 C210 C211 C206 -2.3(6) no
C217 C210 C211 C206 178.0(4) no
N201 C212 C213 C214 -178.9(4) no
C217 C212 C213 C214 0.7(6) no
C212 C213 C214 C215 -0.5(6) no
C213 C214 C215 C216 0.5(6) no
C214 C215 C216 C217 -0.7(6) no
C215 C216 C217 C212 0.9(6) no
C215 C216 C217 C210 -178.5(4) no
N201 C212 C217 C216 178.8(3) no
C213 C212 C217 C216 -0.9(6) no
N201 C212 C217 C210 -1.7(4) yes
C213 C212 C217 C210 178.6(4) no
C211 C210 C217 C216 0.3(8) no
C209 C210 C217 C216 -179.5(4) no
C211 C210 C217 C212 -179.2(4) no
C209 C210 C217 C212 1.1(4) yes
C5 C4 Si1 C1 -2(7) yes
C5 C4 Si1 C3 117(7) yes
C5 C4 Si1 C2 -123(7) yes
C105 C104 Si11 C102 7(13) yes
C105 C104 Si11 C101 128(13) yes
C105 C104 Si11 C103 -110(13) yes
C205 C204 Si21 C203 11E1(2) yes
C205 C204 Si21 C202 -2E1(2) yes
C205 C204 Si21 C201 -14E1(2) yes
C8 C9 N1 C12 179.9(4) no
C10 C9 N1 C12 -0.6(4) yes
C13 C12 N1 C9 -179.8(4) no
C17 C12 N1 C9 1.1(4) yes
C108 C109 N101 C112 176.4(4) no
C110 C109 N101 C112 -1.1(4) yes
C113 C112 N101 C109 -178.6(4) no
C117 C112 N101 C109 1.3(4) yes
C213 C212 N201 C209 -178.7(4) no
C217 C212 N201 C209 1.6(4) yes
C208 C209 N201 C212 178.3(4) no
C210 C209 N201 C212 -0.9(4) yes

loop_
_cod_related_entry_id
_cod_related_entry_database
_cod_related_entry_code
1 ChemSpider 24732324
